data_2201057
loop_
_publ_author_name
'Howie, R. Alan'
'Wardell, James L.'

_publ_section_title
;<i>trans</i>-Chloro(4-nitrobenzenethiolato-<i>S</i>)bis(triphenylphosphine-<i>P</i>)palladium(II)
 1,2-dichloroethane hemisolvate at 120K
;
_journal_issue 5
_journal_name_full 'Acta Crystallographica Section E'
_journal_page_first m178
_journal_page_last m180
_journal_paper_doi 10.1107/S1600536802006062
_journal_volume 58
_journal_year 2002
_chemical_formula_iupac '[Pd Cl (C6 H4 N1 O2 S1) (C18 H15 P1)2], 0.5C2 H4 Cl2'
_chemical_formula_moiety 'C42 H34 Cl N O2 P2 Pd S, 0.5C2 H4 Cl2'
_chemical_formula_sum 'C43 H36 Cl2 N O2 P2 Pd S'
_chemical_formula_weight 870.03
_chemical_name_systematic
;trans-Chloro(4-nitrobenzenethiolato-S)bis(triphenylphosphine-P)-palladium(II)
 1,2-dichloroethane hemi-solvate
;
_space_group_IT_number 14
_symmetry_cell_setting monoclinic
_symmetry_space_group_name_Hall '-P 2ybc'
_symmetry_space_group_name_H-M 'P 1 21/c 1'
_atom_sites_solution_hydrogens geom
_atom_sites_solution_primary heavy
_atom_sites_solution_secondary difmap
_audit_creation_method SHELXL-97
_cell_angle_alpha 90.00
_cell_angle_beta 108.1637(8)
_cell_angle_gamma 90.00
_cell_formula_units_Z 4
_cell_length_a 19.3836(3)
_cell_length_b 9.5471(2)
_cell_length_c 21.7994(4)
_cell_measurement_reflns_used 26614
_cell_measurement_temperature 120(2)
_cell_measurement_theta_max 27.48
_cell_measurement_theta_min 2.91
_cell_volume 3833.11(12)
_computing_cell_refinement 'DENZO and COLLECT'
_computing_data_collection 'DENZO (Otwinowski & Minor, 1997) and COLLECT (Hooft, 1998)'
_computing_data_reduction 'DENZO and COLLECT'
_computing_molecular_graphics 'ORTEP-3 (Farrugia, 1997)'
_computing_publication_material 'SHELXL97 and PLATON (Spek, 1990)'
_computing_structure_refinement 'SHELXL97 (Sheldrick, 1997)'
_computing_structure_solution 'SHELXS86 (Sheldrick, 1990)'
_diffrn_ambient_temperature 120(2)
_diffrn_detector_area_resol_mean 9.091
_diffrn_measured_fraction_theta_full 0.994
_diffrn_measured_fraction_theta_max 0.994
_diffrn_measurement_device_type 'Enraf-Nonius KappaCCD area-detector'
_diffrn_measurement_method '\f and \w'
_diffrn_radiation_monochromator graphite
_diffrn_radiation_source 'Enraf Nonius FR591 rotating anode'
_diffrn_radiation_type MoK\a
_diffrn_radiation_wavelength 0.71073
_diffrn_reflns_av_R_equivalents 0.0981
_diffrn_reflns_av_sigmaI/netI 0.0817
_diffrn_reflns_limit_h_max 23
_diffrn_reflns_limit_h_min -25
_diffrn_reflns_limit_k_max 12
_diffrn_reflns_limit_k_min -12
_diffrn_reflns_limit_l_max 28
_diffrn_reflns_limit_l_min -28
_diffrn_reflns_number 38219
_diffrn_reflns_theta_full 27.51
_diffrn_reflns_theta_max 27.51
_diffrn_reflns_theta_min 3.01
_diffrn_standards_decay_% 0
_diffrn_standards_number 0
_exptl_absorpt_coefficient_mu 0.800
_exptl_absorpt_correction_T_max 0.935
_exptl_absorpt_correction_T_min 0.778
_exptl_absorpt_correction_type multi-scan
_exptl_absorpt_process_details '(SORTAV; Blessing, 1995, 1997)'
_exptl_crystal_colour red
_exptl_crystal_density_diffrn 1.508
_exptl_crystal_density_method 'not measured'
_exptl_crystal_description block
_exptl_crystal_F_000 1772
_exptl_crystal_size_max 0.20
_exptl_crystal_size_mid 0.10
_exptl_crystal_size_min 0.06
_refine_diff_density_max 0.885
_refine_diff_density_min -0.992
_refine_ls_extinction_method none
_refine_ls_goodness_of_fit_ref 0.989
_refine_ls_hydrogen_treatment constr
_refine_ls_matrix_type full
_refine_ls_number_parameters 469
_refine_ls_number_reflns 8764
_refine_ls_number_restraints 0
_refine_ls_restrained_S_all 0.989
_refine_ls_R_factor_all 0.0703
_refine_ls_R_factor_gt 0.0402
_refine_ls_shift/su_max 0.001
_refine_ls_shift/su_mean 0.000
_refine_ls_structure_factor_coef Fsqd
_refine_ls_weighting_details 'calc w = 1/[\s^2^(Fo^2^)+(0.0388P)^2^] where P = (Fo^2^+2Fc^2^)/3'
_refine_ls_weighting_scheme calc
_refine_ls_wR_factor_gt 0.0825
_refine_ls_wR_factor_ref 0.0921
_reflns_number_gt 6369
_reflns_number_total 8764
_reflns_threshold_expression I>2\s(I)
_cod_data_source_file cf6164.cif
_cod_data_source_block I
_cod_original_sg_symbol_H-M 'P 21/c'
_cod_database_code 2201057
_cod_database_fobs_code 2201057

loop_
_symmetry_equiv_pos_as_xyz
'x, y, z'
'x, -y+1/2, z+1/2'
'-x, -y, -z'
'-x, y-1/2, -z-1/2'

loop_
_atom_site_label
_atom_site_fract_x
_atom_site_fract_y
_atom_site_fract_z
_atom_site_U_iso_or_equiv
_atom_site_adp_type
_atom_site_calc_flag
_atom_site_refinement_flags
_atom_site_occupancy
_atom_site_disorder_assembly
_atom_site_disorder_group
_atom_site_type_symbol
Pd1 0.237650(11) 0.04143(2) 0.146596(10) 0.01358(7) Uani d . 1 . . Pd
Cl1 0.18582(4) 0.19925(6) 0.06313(3) 0.01894(16) Uani d . 1 . . Cl
S1 0.28673(4) -0.11720(7) 0.22824(3) 0.01721(16) Uani d . 1 . . S
C1 0.33509(15) -0.0167(3) 0.29481(13) 0.0173(6) Uani d . 1 . . C
C2 0.34940(16) -0.0758(3) 0.35641(13) 0.0194(6) Uani d . 1 . . C
H2 0.3321 -0.1674 0.3605 0.023 Uiso calc R 1 . . H
C3 0.38786(16) -0.0040(3) 0.41081(14) 0.0220(7) Uani d . 1 . . C
H3 0.3969 -0.0447 0.4523 0.026 Uiso calc R 1 . . H
C4 0.41325(16) 0.1292(3) 0.40411(13) 0.0209(6) Uani d . 1 . . C
C5 0.40163(16) 0.1911(3) 0.34387(14) 0.0212(6) Uani d . 1 . . C
H5 0.4204 0.2815 0.3402 0.025 Uiso calc R 1 . . H
C6 0.36213(16) 0.1179(3) 0.28968(13) 0.0207(6) Uani d . 1 . . C
H6 0.3531 0.1592 0.2483 0.025 Uiso calc R 1 . . H
N1 0.45449(14) 0.2058(3) 0.46170(12) 0.0254(6) Uani d . 1 . . N
O1 0.48213(12) 0.3183(2) 0.45505(11) 0.0366(6) Uani d . 1 . . O
O2 0.46025(14) 0.1548(2) 0.51483(10) 0.0423(6) Uani d . 1 . . O
P1 0.32058(4) -0.05075(7) 0.09957(3) 0.01447(16) Uani d . 1 . . P
C7 0.41168(15) 0.0103(3) 0.14255(13) 0.0164(6) Uani d . 1 . . C
C8 0.45478(16) -0.0606(3) 0.19668(13) 0.0190(6) Uani d . 1 . . C
H8 0.4373 -0.1445 0.2100 0.023 Uiso calc R 1 . . H
C9 0.52300(16) -0.0107(3) 0.23147(14) 0.0244(7) Uani d . 1 . . C
H9 0.5519 -0.0602 0.2683 0.029 Uiso calc R 1 . . H
C10 0.54902(17) 0.1119(3) 0.21232(15) 0.0273(7) Uani d . 1 . . C
H10 0.5961 0.1454 0.2354 0.033 Uiso calc R 1 . . H
C11 0.50587(17) 0.1847(3) 0.15935(15) 0.0256(7) Uani d . 1 . . C
H11 0.5231 0.2698 0.1468 0.031 Uiso calc R 1 . . H
C12 0.43821(16) 0.1355(3) 0.12456(14) 0.0212(7) Uani d . 1 . . C
H12 0.4093 0.1864 0.0882 0.025 Uiso calc R 1 . . H
C13 0.30722(16) -0.0272(3) 0.01352(13) 0.0181(6) Uani d . 1 . . C
C14 0.23684(17) -0.0379(3) -0.02920(14) 0.0227(7) Uani d . 1 . . C
H14 0.1966 -0.0389 -0.0131 0.027 Uiso calc R 1 . . H
C15 0.22546(19) -0.0471(3) -0.09551(14) 0.0283(7) Uani d . 1 . . C
H15 0.1775 -0.0553 -0.1244 0.034 Uiso calc R 1 . . H
C16 0.28403(19) -0.0442(3) -0.11935(15) 0.0302(8) Uani d . 1 . . C
H16 0.2762 -0.0506 -0.1645 0.036 Uiso calc R 1 . . H
C17 0.35326(19) -0.0320(3) -0.07753(15) 0.0294(8) Uani d . 1 . . C
H17 0.3932 -0.0294 -0.0940 0.035 Uiso calc R 1 . . H
C18 0.36556(17) -0.0234(3) -0.01094(14) 0.0224(7) Uani d . 1 . . C
H18 0.4137 -0.0150 0.0176 0.027 Uiso calc R 1 . . H
C19 0.32472(16) -0.2419(3) 0.10240(13) 0.0169(6) Uani d . 1 . . C
C20 0.38690(16) -0.3132(3) 0.10078(13) 0.0205(6) Uani d . 1 . . C
H20 0.4293 -0.2623 0.1017 0.025 Uiso calc R 1 . . H
C21 0.38695(17) -0.4581(3) 0.09787(14) 0.0247(7) Uani d . 1 . . C
H21 0.4297 -0.5068 0.0979 0.030 Uiso calc R 1 . . H
C22 0.32401(18) -0.5324(3) 0.09493(14) 0.0245(7) Uani d . 1 . . C
H22 0.3236 -0.6318 0.0923 0.029 Uiso calc R 1 . . H
C23 0.26236(17) -0.4615(3) 0.09588(13) 0.0228(7) Uani d . 1 . . C
H23 0.2195 -0.5122 0.0938 0.027 Uiso calc R 1 . . H
C24 0.26264(16) -0.3166(3) 0.09988(13) 0.0194(6) Uani d . 1 . . C
H24 0.2201 -0.2683 0.1009 0.023 Uiso calc R 1 . . H
P2 0.15302(4) 0.11060(7) 0.19806(3) 0.01460(16) Uani d . 1 . . P
C25 0.06960(15) 0.0128(3) 0.16113(13) 0.0168(6) Uani d . 1 . . C
C26 0.05401(16) -0.0355(3) 0.09804(13) 0.0194(6) Uani d . 1 . . C
H26 0.0877 -0.0200 0.0751 0.023 Uiso calc R 1 . . H
C27 -0.01013(16) -0.1061(3) 0.06841(14) 0.0242(7) Uani d . 1 . . C
H27 -0.0209 -0.1365 0.0249 0.029 Uiso calc R 1 . . H
C28 -0.05866(16) -0.1323(3) 0.10209(14) 0.0251(7) Uani d . 1 . . C
H28 -0.1022 -0.1825 0.0820 0.030 Uiso calc R 1 . . H
C29 -0.04404(16) -0.0861(3) 0.16464(14) 0.0257(7) Uani d . 1 . . C
H29 -0.0773 -0.1048 0.1877 0.031 Uiso calc R 1 . . H
C30 0.01899(16) -0.0122(3) 0.19384(14) 0.0222(7) Uani d . 1 . . C
H30 0.0281 0.0219 0.2366 0.027 Uiso calc R 1 . . H
C31 0.17304(15) 0.0784(3) 0.28478(13) 0.0166(6) Uani d . 1 . . C
C32 0.16315(16) -0.0547(3) 0.30701(14) 0.0205(6) Uani d . 1 . . C
H32 0.1462 -0.1290 0.2771 0.025 Uiso calc R 1 . . H
C33 0.17800(17) -0.0790(3) 0.37273(14) 0.0257(7) Uani d . 1 . . C
H33 0.1697 -0.1692 0.3875 0.031 Uiso calc R 1 . . H
C34 0.20479(17) 0.0278(3) 0.41683(14) 0.0277(7) Uani d . 1 . . C
H34 0.2146 0.0108 0.4617 0.033 Uiso calc R 1 . . H
C35 0.21722(16) 0.1586(3) 0.39560(14) 0.0240(7) Uani d . 1 . . C
H35 0.2368 0.2312 0.4258 0.029 Uiso calc R 1 . . H
C36 0.20102(16) 0.1840(3) 0.32999(13) 0.0208(6) Uani d . 1 . . C
H36 0.2091 0.2746 0.3156 0.025 Uiso calc R 1 . . H
C37 0.12595(15) 0.2952(3) 0.18925(12) 0.0162(6) Uani d . 1 . . C
C38 0.18003(17) 0.3977(3) 0.20331(13) 0.0211(6) Uani d . 1 . . C
H38 0.2297 0.3711 0.2148 0.025 Uiso calc R 1 . . H
C39 0.16127(18) 0.5389(3) 0.20053(14) 0.0259(7) Uani d . 1 . . C
H39 0.1983 0.6082 0.2113 0.031 Uiso calc R 1 . . H
C40 0.08928(18) 0.5788(3) 0.18218(14) 0.0257(7) Uani d . 1 . . C
H40 0.0767 0.6752 0.1804 0.031 Uiso calc R 1 . . H
C41 0.03566(18) 0.4777(3) 0.16649(14) 0.0246(7) Uani d . 1 . . C
H41 -0.0139 0.5052 0.1530 0.030 Uiso calc R 1 . . H
C42 0.05337(16) 0.3363(3) 0.17019(13) 0.0213(7) Uani d . 1 . . C
H42 0.0160 0.2677 0.1597 0.026 Uiso calc R 1 . . H
Cl2 0.07860(5) 0.65278(9) -0.00782(4) 0.0421(2) Uani d . 1 . . Cl
C43 0.0336(3) 0.4767(5) 0.0013(2) 0.0822(18) Uani d . 1 . . C
H43A 0.0317 0.4116 -0.0345 0.099 Uiso calc R 1 . . H
H43B 0.0586 0.4308 0.0431 0.099 Uiso calc R 1 . . H

loop_
_atom_site_aniso_label
_atom_site_aniso_U_11
_atom_site_aniso_U_22
_atom_site_aniso_U_33
_atom_site_aniso_U_12
_atom_site_aniso_U_13
_atom_site_aniso_U_23
Pd1 0.01248(13) 0.01458(11) 0.01312(11) -0.00005(9) 0.00319(9) -0.00043(8)
Cl1 0.0223(4) 0.0163(3) 0.0167(3) 0.0009(3) 0.0039(3) 0.0011(3)
S1 0.0189(4) 0.0158(3) 0.0157(3) 0.0012(3) 0.0035(3) 0.0002(3)
C1 0.0100(15) 0.0230(14) 0.0166(14) 0.0033(12) 0.0008(12) -0.0018(12)
C2 0.0171(17) 0.0206(14) 0.0203(15) 0.0028(12) 0.0056(13) 0.0006(12)
C3 0.0193(17) 0.0284(15) 0.0163(15) 0.0034(13) 0.0025(13) -0.0002(13)
C4 0.0150(17) 0.0276(15) 0.0181(15) 0.0015(13) 0.0021(13) -0.0064(13)
C5 0.0177(17) 0.0209(14) 0.0246(16) -0.0027(12) 0.0059(13) -0.0028(13)
C6 0.0212(18) 0.0228(15) 0.0185(15) -0.0003(13) 0.0068(13) 0.0015(12)
N1 0.0176(15) 0.0331(15) 0.0247(14) 0.0007(12) 0.0057(12) -0.0110(12)
O1 0.0252(14) 0.0455(14) 0.0391(14) -0.0140(11) 0.0099(11) -0.0197(11)
O2 0.0541(18) 0.0507(15) 0.0171(12) -0.0038(12) 0.0036(12) -0.0080(11)
P1 0.0130(4) 0.0157(3) 0.0143(3) 0.0007(3) 0.0039(3) 0.0003(3)
C7 0.0153(16) 0.0173(13) 0.0183(14) 0.0006(12) 0.0076(12) -0.0042(12)
C8 0.0206(17) 0.0216(14) 0.0148(14) -0.0008(12) 0.0056(13) 0.0013(12)
C9 0.0188(18) 0.0336(17) 0.0187(15) 0.0043(14) 0.0027(14) -0.0057(13)
C10 0.0182(18) 0.0297(17) 0.0317(18) -0.0049(14) 0.0045(15) -0.0136(15)
C11 0.0231(19) 0.0204(15) 0.0349(18) -0.0056(13) 0.0114(15) -0.0054(14)
C12 0.0206(18) 0.0170(14) 0.0267(16) 0.0002(12) 0.0086(14) 0.0002(13)
C13 0.0227(18) 0.0146(14) 0.0165(14) 0.0016(12) 0.0053(13) 0.0007(11)
C14 0.0210(18) 0.0218(15) 0.0233(16) 0.0040(13) 0.0042(14) -0.0028(13)
C15 0.034(2) 0.0242(16) 0.0181(15) 0.0102(14) -0.0052(14) -0.0023(13)
C16 0.049(2) 0.0242(16) 0.0159(15) 0.0108(15) 0.0076(16) 0.0010(13)
C17 0.041(2) 0.0302(17) 0.0211(16) 0.0070(15) 0.0161(16) 0.0037(14)
C18 0.0246(18) 0.0240(15) 0.0202(15) 0.0018(13) 0.0092(14) 0.0008(13)
C19 0.0209(17) 0.0157(13) 0.0148(14) 0.0000(12) 0.0065(13) 0.0003(11)
C20 0.0164(17) 0.0212(14) 0.0242(16) -0.0003(12) 0.0069(13) -0.0011(12)
C21 0.0245(19) 0.0243(16) 0.0234(16) 0.0083(14) 0.0048(14) -0.0027(13)
C22 0.035(2) 0.0166(15) 0.0209(16) 0.0025(14) 0.0068(15) -0.0024(12)
C23 0.0266(19) 0.0228(15) 0.0183(15) -0.0075(13) 0.0061(14) -0.0017(13)
C24 0.0199(17) 0.0211(14) 0.0174(15) 0.0005(12) 0.0062(13) -0.0014(12)
P2 0.0126(4) 0.0166(3) 0.0141(3) 0.0000(3) 0.0033(3) -0.0005(3)
C25 0.0140(16) 0.0166(13) 0.0179(14) 0.0008(11) 0.0022(12) 0.0020(12)
C26 0.0209(17) 0.0199(14) 0.0178(14) -0.0012(12) 0.0066(13) 0.0001(12)
C27 0.0228(18) 0.0254(15) 0.0231(16) -0.0016(13) 0.0054(14) -0.0011(13)
C28 0.0147(17) 0.0260(16) 0.0294(17) -0.0041(13) -0.0007(14) 0.0027(14)
C29 0.0150(17) 0.0372(17) 0.0248(16) -0.0026(14) 0.0059(14) 0.0061(14)
C30 0.0181(17) 0.0315(16) 0.0160(14) 0.0011(13) 0.0036(13) -0.0009(13)
C31 0.0131(16) 0.0219(14) 0.0165(14) 0.0037(12) 0.0070(12) 0.0007(12)
C32 0.0193(17) 0.0223(15) 0.0207(15) 0.0007(12) 0.0074(13) -0.0012(12)
C33 0.0253(19) 0.0300(17) 0.0229(16) 0.0060(14) 0.0089(14) 0.0103(14)
C34 0.0243(19) 0.0432(19) 0.0165(15) 0.0073(15) 0.0076(14) 0.0058(14)
C35 0.0210(18) 0.0297(16) 0.0192(15) 0.0058(13) 0.0032(13) -0.0057(13)
C36 0.0184(17) 0.0225(14) 0.0210(15) 0.0047(13) 0.0052(13) -0.0006(13)
C37 0.0190(17) 0.0179(13) 0.0123(13) 0.0015(12) 0.0060(12) 0.0000(11)
C38 0.0219(18) 0.0215(14) 0.0204(15) 0.0004(13) 0.0074(13) 0.0008(13)
C39 0.034(2) 0.0209(15) 0.0242(16) -0.0051(14) 0.0119(15) -0.0003(13)
C40 0.040(2) 0.0196(15) 0.0199(15) 0.0094(14) 0.0128(15) 0.0026(13)
C41 0.0262(19) 0.0303(17) 0.0168(15) 0.0095(14) 0.0061(14) 0.0042(13)
C42 0.0230(18) 0.0242(15) 0.0174(15) 0.0004(13) 0.0071(13) 0.0004(12)
Cl2 0.0341(5) 0.0532(5) 0.0379(5) -0.0036(4) 0.0094(4) -0.0112(4)
C43 0.091(4) 0.121(4) 0.026(2) 0.074(3) 0.006(2) -0.003(2)

loop_
_atom_type_symbol
_atom_type_description
_atom_type_scat_dispersion_real
_atom_type_scat_dispersion_imag
_atom_type_scat_source
C C 0.0033 0.0016 'International Tables Vol C Tables 4.2.6.8 and 6.1.1.4'
H H 0.0000 0.0000 'International Tables Vol C Tables 4.2.6.8 and 6.1.1.4'
Cl Cl 0.1484 0.1585 'International Tables Vol C Tables 4.2.6.8 and 6.1.1.4'
N N 0.0061 0.0033 'International Tables Vol C Tables 4.2.6.8 and 6.1.1.4'
O O 0.0106 0.0060 'International Tables Vol C Tables 4.2.6.8 and 6.1.1.4'
P P 0.1023 0.0942 'International Tables Vol C Tables 4.2.6.8 and 6.1.1.4'
Pd Pd -0.9988 1.0072 'International Tables Vol C Tables 4.2.6.8 and 6.1.1.4'
S S 0.1246 0.1234 'International Tables Vol C Tables 4.2.6.8 and 6.1.1.4'

loop_
_geom_angle_atom_site_label_1
_geom_angle_atom_site_label_2
_geom_angle_atom_site_label_3
_geom_angle_site_symmetry_1
_geom_angle
S1 Pd1 P1 . 85.20(2)
S1 Pd1 Cl1 . 178.83(3)
P1 Pd1 Cl1 . 95.11(2)
S1 Pd1 P2 . 89.86(2)
P1 Pd1 P2 . 173.99(2)
Cl1 Pd1 P2 . 89.76(2)
C1 S1 Pd1 . 105.41(9)
C2 C1 C6 . 118.5(2)
C2 C1 S1 . 117.9(2)
C6 C1 S1 . 123.5(2)
C3 C2 C1 . 121.2(3)
C3 C2 H2 . 119.4
C1 C2 H2 . 119.4
C2 C3 C4 . 118.8(3)
C2 C3 H3 . 120.6
C4 C3 H3 . 120.6
C3 C4 C5 . 122.0(3)
C3 C4 N1 . 119.1(2)
C5 C4 N1 . 118.9(3)
C6 C5 C4 . 118.4(3)
C6 C5 H5 . 120.8
C4 C5 H5 . 120.8
C5 C6 C1 . 121.1(3)
C5 C6 H6 . 119.5
C1 C6 H6 . 119.5
O1 N1 O2 . 122.9(3)
O1 N1 C4 . 118.6(2)
O2 N1 C4 . 118.5(2)
C7 P1 C13 . 107.09(13)
C7 P1 C19 . 106.12(13)
C13 P1 C19 . 98.53(12)
C7 P1 Pd1 . 110.15(9)
C13 P1 Pd1 . 120.58(10)
C19 P1 Pd1 . 113.03(9)
C8 C7 C12 . 118.4(3)
C8 C7 P1 . 120.7(2)
C12 C7 P1 . 120.7(2)
C9 C8 C7 . 120.9(3)
C9 C8 H8 . 119.5
C7 C8 H8 . 119.5
C8 C9 C10 . 119.9(3)
C8 C9 H9 . 120.0
C10 C9 H9 . 120.0
C11 C10 C9 . 119.5(3)
C11 C10 H10 . 120.2
C9 C10 H10 . 120.2
C12 C11 C10 . 120.8(3)
C12 C11 H11 . 119.6
C10 C11 H11 . 119.6
C11 C12 C7 . 120.4(3)
C11 C12 H12 . 119.8
C7 C12 H12 . 119.8
C18 C13 C14 . 119.2(3)
C18 C13 P1 . 121.6(2)
C14 C13 P1 . 118.2(2)
C13 C14 C15 . 120.1(3)
C13 C14 H14 . 119.9
C15 C14 H14 . 119.9
C16 C15 C14 . 120.2(3)
C16 C15 H15 . 119.9
C14 C15 H15 . 119.9
C17 C16 C15 . 119.8(3)
C17 C16 H16 . 120.1
C15 C16 H16 . 120.1
C16 C17 C18 . 120.6(3)
C16 C17 H17 . 119.7
C18 C17 H17 . 119.7
C13 C18 C17 . 120.0(3)
C13 C18 H18 . 120.0
C17 C18 H18 . 120.0
C24 C19 C20 . 119.6(3)
C24 C19 P1 . 119.0(2)
C20 C19 P1 . 121.1(2)
C21 C20 C19 . 120.1(3)
C21 C20 H20 . 119.9
C19 C20 H20 . 119.9
C20 C21 C22 . 119.8(3)
C20 C21 H21 . 120.1
C22 C21 H21 . 120.1
C23 C22 C21 . 119.9(3)
C23 C22 H22 . 120.0
C21 C22 H22 . 120.0
C22 C23 C24 . 120.3(3)
C22 C23 H23 . 119.9
C24 C23 H23 . 119.9
C19 C24 C23 . 120.2(3)
C19 C24 H24 . 119.9
C23 C24 H24 . 119.9
C25 P2 C37 . 105.10(13)
C25 P2 C31 . 104.07(13)
C37 P2 C31 . 103.35(12)
C25 P2 Pd1 . 107.46(9)
C37 P2 Pd1 . 116.08(9)
C31 P2 Pd1 . 119.34(9)
C26 C25 C30 . 118.4(3)
C26 C25 P2 . 119.7(2)
C30 C25 P2 . 121.9(2)
C27 C26 C25 . 120.6(3)
C27 C26 H26 . 119.7
C25 C26 H26 . 119.7
C26 C27 C28 . 120.0(3)
C26 C27 H27 . 120.0
C28 C27 H27 . 120.0
C29 C28 C27 . 120.2(3)
C29 C28 H28 . 119.9
C27 C28 H28 . 119.9
C28 C29 C30 . 120.0(3)
C28 C29 H29 . 120.0
C30 C29 H29 . 120.0
C29 C30 C25 . 120.7(3)
C29 C30 H30 . 119.6
C25 C30 H30 . 119.6
C32 C31 C36 . 118.6(3)
C32 C31 P2 . 120.2(2)
C36 C31 P2 . 121.2(2)
C33 C32 C31 . 120.2(3)
C33 C32 H32 . 119.9
C31 C32 H32 . 119.9
C34 C33 C32 . 120.3(3)
C34 C33 H33 . 119.8
C32 C33 H33 . 119.8
C35 C34 C33 . 120.0(3)
C35 C34 H34 . 120.0
C33 C34 H34 . 120.0
C34 C35 C36 . 119.8(3)
C34 C35 H35 . 120.1
C36 C35 H35 . 120.1
C35 C36 C31 . 121.0(3)
C35 C36 H36 . 119.5
C31 C36 H36 . 119.5
C42 C37 C38 . 119.1(3)
C42 C37 P2 . 122.1(2)
C38 C37 P2 . 118.7(2)
C39 C38 C37 . 120.1(3)
C39 C38 H38 . 120.0
C37 C38 H38 . 120.0
C40 C39 C38 . 120.4(3)
C40 C39 H39 . 119.8
C38 C39 H39 . 119.8
C39 C40 C41 . 119.6(3)
C39 C40 H40 . 120.2
C41 C40 H40 . 120.2
C40 C41 C42 . 120.8(3)
C40 C41 H41 . 119.6
C42 C41 H41 . 119.6
C41 C42 C37 . 120.0(3)
C41 C42 H42 . 120.0
C37 C42 H42 . 120.0
C43 C43 Cl2 3_565 99.7(5)
C43 C43 H43A 3_565 111.8
Cl2 C43 H43A . 111.8
C43 C43 H43B 3_565 111.8
Cl2 C43 H43B . 111.8
H43A C43 H43B . 109.6

loop_
_geom_bond_atom_site_label_1
_geom_bond_atom_site_label_2
_geom_bond_site_symmetry_2
_geom_bond_distance
_geom_bond_publ_flag
Pd1 S1 . 2.3045(7) ?
Pd1 P1 . 2.3317(7) ?
Pd1 Cl1 . 2.3346(7) ?
Pd1 P2 . 2.3522(7) ?
S1 C1 . 1.749(3) ?
C1 C2 . 1.403(4) ?
C1 C6 . 1.405(4) ?
C2 C3 . 1.372(4) ?
C2 H2 . 0.9500 ?
C3 C4 . 1.388(4) ?
C3 H3 . 0.9500 ?
C4 C5 . 1.393(4) ?
C4 N1 . 1.457(4) ?
C5 C6 . 1.381(4) ?
C5 H5 . 0.9500 ?
C6 H6 . 0.9500 ?
N1 O1 . 1.228(3) ?
N1 O2 . 1.229(3) ?
P1 C7 . 1.818(3) ?
P1 C13 . 1.826(3) ?
P1 C19 . 1.827(3) ?
C7 C8 . 1.391(4) ?
C7 C12 . 1.404(4) ?
C8 C9 . 1.388(4) ?
C8 H8 . 0.9500 ?
C9 C10 . 1.388(4) ?
C9 H9 . 0.9500 ?
C10 C11 . 1.384(4) ?
C10 H10 . 0.9500 ?
C11 C12 . 1.377(4) ?
C11 H11 . 0.9500 ?
C12 H12 . 0.9500 ?
C13 C18 . 1.393(4) ?
C13 C14 . 1.395(4) ?
C14 C15 . 1.395(4) ?
C14 H14 . 0.9500 ?
C15 C16 . 1.388(5) ?
C15 H15 . 0.9500 ?
C16 C17 . 1.372(5) ?
C16 H16 . 0.9500 ?
C17 C18 . 1.398(4) ?
C17 H17 . 0.9500 ?
C18 H18 . 0.9500 ?
C19 C24 . 1.385(4) ?
C19 C20 . 1.394(4) ?
C20 C21 . 1.385(4) ?
C20 H20 . 0.9500 ?
C21 C22 . 1.395(4) ?
C21 H21 . 0.9500 ?
C22 C23 . 1.379(4) ?
C22 H22 . 0.9500 ?
C23 C24 . 1.387(4) ?
C23 H23 . 0.9500 ?
C24 H24 . 0.9500 ?
P2 C25 . 1.823(3) ?
P2 C37 . 1.832(3) ?
P2 C31 . 1.833(3) ?
C25 C26 . 1.392(4) ?
C25 C30 . 1.402(4) ?
C26 C27 . 1.384(4) ?
C26 H26 . 0.9500 ?
C27 C28 . 1.385(4) ?
C27 H27 . 0.9500 ?
C28 C29 . 1.376(4) ?
C28 H28 . 0.9500 ?
C29 C30 . 1.382(4) ?
C29 H29 . 0.9500 ?
C30 H30 . 0.9500 ?
C31 C32 . 1.395(4) ?
C31 C36 . 1.395(4) ?
C32 C33 . 1.390(4) ?
C32 H32 . 0.9500 ?
C33 C34 . 1.386(4) ?
C33 H33 . 0.9500 ?
C34 C35 . 1.380(4) ?
C34 H34 . 0.9500 ?
C35 C36 . 1.387(4) ?
C35 H35 . 0.9500 ?
C36 H36 . 0.9500 ?
C37 C42 . 1.393(4) ?
C37 C38 . 1.397(4) ?
C38 C39 . 1.393(4) ?
C38 H38 . 0.9500 ?
C39 C40 . 1.380(4) ?
C39 H39 . 0.9500 ?
C40 C41 . 1.381(4) ?
C40 H40 . 0.9500 ?
C41 C42 . 1.389(4) ?
C41 H41 . 0.9500 ?
C42 H42 . 0.9500 ?
Cl2 C43 . 1.932(6) ?
C43 C43 3_565 1.361(8) ?
C43 H43A . 0.9900 ?
C43 H43B . 0.9900 ?

loop_
_geom_torsion_atom_site_label_1
_geom_torsion_atom_site_label_2
_geom_torsion_atom_site_label_3
_geom_torsion_atom_site_label_4
_geom_torsion
P1 Pd1 S1 C1 110.06(10)
P2 Pd1 S1 C1 -73.36(10)
Pd1 S1 C1 C2 158.1(2)
Pd1 S1 C1 C6 -23.9(3)
C6 C1 C2 C3 1.0(4)
S1 C1 C2 C3 179.1(2)
C1 C2 C3 C4 -0.5(4)
C2 C3 C4 C5 -0.8(4)
C2 C3 C4 N1 -179.7(2)
C3 C4 C5 C6 1.5(4)
N1 C4 C5 C6 -179.6(3)
C4 C5 C6 C1 -0.9(4)
C2 C1 C6 C5 -0.3(4)
S1 C1 C6 C5 -178.3(2)
C3 C4 N1 O1 173.7(3)
C5 C4 N1 O1 -5.1(4)
C3 C4 N1 O2 -6.1(4)
C5 C4 N1 O2 175.0(3)
S1 Pd1 P1 C7 -73.92(10)
Cl1 Pd1 P1 C7 107.22(10)
S1 Pd1 P1 C13 160.60(10)
Cl1 Pd1 P1 C13 -18.27(10)
S1 Pd1 P1 C19 44.60(10)
Cl1 Pd1 P1 C19 -134.27(10)
C13 P1 C7 C8 -140.8(2)
C19 P1 C7 C8 -36.3(2)
Pd1 P1 C7 C8 86.4(2)
C13 P1 C7 C12 43.7(2)
C19 P1 C7 C12 148.1(2)
Pd1 P1 C7 C12 -89.2(2)
C12 C7 C8 C9 -1.2(4)
P1 C7 C8 C9 -176.9(2)
C7 C8 C9 C10 0.0(4)
C8 C9 C10 C11 1.4(4)
C9 C10 C11 C12 -1.5(4)
C10 C11 C12 C7 0.3(4)
C8 C7 C12 C11 1.1(4)
P1 C7 C12 C11 176.7(2)
C7 P1 C13 C18 24.7(3)
C19 P1 C13 C18 -85.2(2)
Pd1 P1 C13 C18 151.60(19)
C7 P1 C13 C14 -166.5(2)
C19 P1 C13 C14 83.6(2)
Pd1 P1 C13 C14 -39.6(2)
C18 C13 C14 C15 1.1(4)
P1 C13 C14 C15 -167.9(2)
C13 C14 C15 C16 -0.7(4)
C14 C15 C16 C17 -0.1(4)
C15 C16 C17 C18 0.4(4)
C14 C13 C18 C17 -0.8(4)
P1 C13 C18 C17 167.9(2)
C16 C17 C18 C13 0.0(4)
C7 P1 C19 C24 152.2(2)
C13 P1 C19 C24 -97.1(2)
Pd1 P1 C19 C24 31.4(2)
C7 P1 C19 C20 -34.0(3)
C13 P1 C19 C20 76.7(2)
Pd1 P1 C19 C20 -154.8(2)
C24 C19 C20 C21 -1.2(4)
P1 C19 C20 C21 -174.9(2)
C19 C20 C21 C22 1.6(4)
C20 C21 C22 C23 -0.9(4)
C21 C22 C23 C24 -0.1(4)
C20 C19 C24 C23 0.1(4)
P1 C19 C24 C23 174.0(2)
C22 C23 C24 C19 0.5(4)
S1 Pd1 P2 C25 -96.09(9)
Cl1 Pd1 P2 C25 82.80(9)
S1 Pd1 P2 C37 146.65(10)
Cl1 Pd1 P2 C37 -34.46(10)
S1 Pd1 P2 C31 21.89(11)
Cl1 Pd1 P2 C31 -159.22(11)
C37 P2 C25 C26 98.2(2)
C31 P2 C25 C26 -153.5(2)
Pd1 P2 C25 C26 -26.0(2)
C37 P2 C25 C30 -80.0(3)
C31 P2 C25 C30 28.3(3)
Pd1 P2 C25 C30 155.8(2)
C30 C25 C26 C27 0.3(4)
P2 C25 C26 C27 -177.9(2)
C25 C26 C27 C28 -1.7(4)
C26 C27 C28 C29 1.3(4)
C27 C28 C29 C30 0.5(5)
C28 C29 C30 C25 -1.9(5)
C26 C25 C30 C29 1.5(4)
P2 C25 C30 C29 179.7(2)
C25 P2 C31 C32 40.8(3)
C37 P2 C31 C32 150.4(2)
Pd1 P2 C31 C32 -78.9(2)
C25 P2 C31 C36 -141.8(2)
C37 P2 C31 C36 -32.2(3)
Pd1 P2 C31 C36 98.5(2)
C36 C31 C32 C33 2.8(4)
P2 C31 C32 C33 -179.7(2)
C31 C32 C33 C34 -1.9(4)
C32 C33 C34 C35 -0.3(5)
C33 C34 C35 C36 1.7(5)
C34 C35 C36 C31 -0.8(4)
C32 C31 C36 C35 -1.4(4)
P2 C31 C36 C35 -178.9(2)
C25 P2 C37 C42 11.8(2)
C31 P2 C37 C42 -97.1(2)
Pd1 P2 C37 C42 130.3(2)
C25 P2 C37 C38 -169.4(2)
C31 P2 C37 C38 81.7(2)
Pd1 P2 C37 C38 -50.9(2)
C42 C37 C38 C39 2.4(4)
P2 C37 C38 C39 -176.4(2)
C37 C38 C39 C40 -1.8(4)
C38 C39 C40 C41 0.0(4)
C39 C40 C41 C42 1.3(4)
C40 C41 C42 C37 -0.7(4)
C38 C37 C42 C41 -1.1(4)
P2 C37 C42 C41 177.6(2)
C7 P1 P2 C25 -168.28(13)
C7 P1 P2 C31 -52.43(14)
C7 P1 P2 C37 73.70(14)
C13 P1 P2 C25 63.65(14)
C13 P1 P2 C31 179.50(14)
C13 P1 P2 C37 -54.37(15)
C19 P1 P2 C25 -51.05(13)
C19 P1 P2 C31 64.80(14)
C19 P1 P2 C37 -169.07(14)
